data_7040245
loop_
_publ_author_name
'W\"achtler, Erik'
'Gericke, Robert'
'Brendler, Erica'
'Gerke, Birgit'
'Langer, Thorsten'
'P\"ottgen, Rainer'
'Zhechkov, Lyuben'
'Heine, Thomas'
'Wagler, J\"org'

_publ_section_title
;
 Group 10-group 14 metal complexes [E-TM](IV): the role of the group 14
 site as an L, X and Z-type ligand.
;
_journal_issue 36
_journal_name_full 'Dalton transactions (Cambridge, England : 2003)'
_journal_page_first 14252
_journal_page_last 14264
_journal_paper_doi 10.1039/c6dt01621a
_journal_volume 45
_journal_year 2016
_chemical_formula_moiety 'C22 H16 N4 O2 Sn, 0.5(C2 H8 O2) '
_chemical_formula_sum 'C23 H20 N4 O3 Sn'
_chemical_formula_weight 519.12
_chemical_name_systematic
;
 ?
;
_space_group_IT_number 14
_symmetry_cell_setting monoclinic
_symmetry_space_group_name_Hall '-P 2ybc'
_symmetry_space_group_name_H-M 'P 1 21/c 1'
_atom_sites_solution_hydrogens geom
_atom_sites_solution_primary direct
_atom_sites_solution_secondary difmap
_audit_creation_method SHELXL-97
_audit_update_record
;
2016-08-04 deposited with the CCDC.
2016-08-08 downloaded from the CCDC.
;
_cell_angle_alpha 90.00
_cell_angle_beta 106.442(2)
_cell_angle_gamma 90.00
_cell_formula_units_Z 4
_cell_length_a 9.3183(2)
_cell_length_b 23.7683(5)
_cell_length_c 10.2246(3)
_cell_measurement_reflns_used 46855
_cell_measurement_temperature 200(2)
_cell_measurement_theta_max 32.39
_cell_measurement_theta_min 1.71
_cell_volume 2171.94(9)
_computing_cell_refinement 'STOE X-AREA'
_computing_data_collection 'STOE X-AREA'
_computing_data_reduction 'STOE X-RED'
_computing_molecular_graphics 'ORTEP32 (Farugia)'
_computing_publication_material 'Ciftab (Sheldrick)'
_computing_structure_refinement 'SHELXL-97 (Sheldrick, 1997)'
_computing_structure_solution 'SHELXS-97 (Sheldrick, 1997)'
_diffrn_ambient_temperature 200(2)
_diffrn_measured_fraction_theta_full 0.997
_diffrn_measured_fraction_theta_max 0.997
_diffrn_measurement_device_type 'STOE IPDS 2T'
_diffrn_measurement_method 'omega scans'
_diffrn_radiation_monochromator graphite
_diffrn_radiation_source 'fine-focus sealed tube'
_diffrn_radiation_type MoK\a
_diffrn_radiation_wavelength 0.71073
_diffrn_reflns_av_R_equivalents 0.0362
_diffrn_reflns_av_sigmaI/netI 0.0171
_diffrn_reflns_limit_h_max 13
_diffrn_reflns_limit_h_min -13
_diffrn_reflns_limit_k_max 34
_diffrn_reflns_limit_k_min -35
_diffrn_reflns_limit_l_max 15
_diffrn_reflns_limit_l_min -15
_diffrn_reflns_number 45224
_diffrn_reflns_theta_full 32.00
_diffrn_reflns_theta_max 32.00
_diffrn_reflns_theta_min 1.71
_exptl_absorpt_coefficient_mu 1.209
_exptl_absorpt_correction_T_max 0.9313
_exptl_absorpt_correction_T_min 0.7863
_exptl_absorpt_correction_type integration
_exptl_absorpt_process_details xshape
_exptl_crystal_colour orange
_exptl_crystal_density_diffrn 1.588
_exptl_crystal_density_method 'not measured'
_exptl_crystal_description polyhedron
_exptl_crystal_F_000 1040
_exptl_crystal_size_max 0.25
_exptl_crystal_size_mid 0.15
_exptl_crystal_size_min 0.12
_refine_diff_density_max 0.618
_refine_diff_density_min -0.767
_refine_diff_density_rms 0.075
_refine_ls_extinction_coef 0.0082(6)
_refine_ls_extinction_expression Fc^*^=kFc[1+0.001xFc^2^\l^3^/sin(2\q)]^-1/4^
_refine_ls_extinction_method SHELXL
_refine_ls_goodness_of_fit_ref 1.149
_refine_ls_hydrogen_treatment constr
_refine_ls_matrix_type full
_refine_ls_number_parameters 301
_refine_ls_number_reflns 7517
_refine_ls_number_restraints 1
_refine_ls_restrained_S_all 1.149
_refine_ls_R_factor_all 0.0312
_refine_ls_R_factor_gt 0.0278
_refine_ls_shift/su_max 0.000
_refine_ls_shift/su_mean 0.000
_refine_ls_structure_factor_coef Fsqd
_refine_ls_weighting_details 'calc w=1/[\s^2^(Fo^2^)+(0.0347P)^2^+1.0477P] where P=(Fo^2^+2Fc^2^)/3'
_refine_ls_weighting_scheme calc
_refine_ls_wR_factor_gt 0.0702
_refine_ls_wR_factor_ref 0.0719
_reflns_number_gt 6984
_reflns_number_total 7517
_reflns_threshold_expression >2sigma(I)
_cod_data_source_file c6dt01621a2.cif
_cod_data_source_block SnLb2
_cod_depositor_comments 'Adding full bibliography for 7040238--7040250.cif.'
_cod_original_sg_symbol_H-M 'P 21/c'
_cod_database_code 7040245

loop_
_symmetry_equiv_pos_as_xyz
'x, y, z'
'-x, y+1/2, -z+1/2'
'-x, -y, -z'
'x, -y-1/2, z-1/2'

loop_
_atom_site_label
_atom_site_type_symbol
_atom_site_fract_x
_atom_site_fract_y
_atom_site_fract_z
_atom_site_U_iso_or_equiv
_atom_site_adp_type
_atom_site_occupancy
_atom_site_symmetry_multiplicity
_atom_site_calc_flag
_atom_site_refinement_flags
_atom_site_disorder_assembly
_atom_site_disorder_group
Sn1 Sn 0.508181(11) 0.136252(4) 0.163454(10) 0.02335(4) Uani 1 1 d . . .
O1 O 0.32255(13) 0.09950(5) 0.19989(14) 0.0333(3) Uani 1 1 d . . .
O2 O 0.39280(16) 0.14720(5) -0.03859(14) 0.0353(3) Uani 1 1 d . . .
N1 N 0.65601(16) 0.20523(6) 0.16309(15) 0.0290(3) Uani 1 1 d . . .
N2 N 0.42938(15) 0.20134(5) 0.26947(14) 0.0259(2) Uani 1 1 d . . .
N3 N 0.66006(15) 0.09388(6) 0.32837(13) 0.0258(2) Uani 1 1 d . . .
N4 N 0.60428(14) 0.07291(5) 0.06621(12) 0.0233(2) Uani 1 1 d . . .
C1 C 0.7738(2) 0.21873(9) 0.1172(2) 0.0388(4) Uani 1 1 d . . .
H1 H 0.8187 0.1943 0.0667 0.047 Uiso 1 1 calc R . .
C2 C 0.8201(2) 0.27364(10) 0.1545(2) 0.0453(5) Uani 1 1 d . . .
H2 H 0.9006 0.2929 0.1344 0.054 Uiso 1 1 calc R . .
C3 C 0.7265(2) 0.29475(8) 0.2266(2) 0.0398(4) Uani 1 1 d . . .
H3 H 0.7300 0.3312 0.2653 0.048 Uiso 1 1 calc R . .
C4 C 0.62585(19) 0.25175(7) 0.23119(17) 0.0295(3) Uani 1 1 d . . .
C5 C 0.50538(19) 0.24811(7) 0.28918(18) 0.0298(3) Uani 1 1 d . . .
H5 H 0.4810 0.2783 0.3400 0.036 Uiso 1 1 calc R . .
C6 C 0.30543(17) 0.18624(7) 0.31355(17) 0.0270(3) Uani 1 1 d . . .
C7 C 0.25333(18) 0.13133(6) 0.27261(18) 0.0274(3) Uani 1 1 d . . .
C8 C 0.12873(19) 0.11172(8) 0.3091(2) 0.0363(4) Uani 1 1 d . . .
H8 H 0.0917 0.0749 0.2833 0.044 Uiso 1 1 calc R . .
C9 C 0.0590(2) 0.14567(10) 0.3827(2) 0.0443(4) Uani 1 1 d . . .
H9 H -0.0261 0.1320 0.4064 0.053 Uiso 1 1 calc R . .
C10 C 0.1118(2) 0.19942(10) 0.4223(2) 0.0472(5) Uani 1 1 d . . .
H10 H 0.0629 0.2222 0.4730 0.057 Uiso 1 1 calc R . .
C11 C 0.2356(2) 0.22003(8) 0.3881(2) 0.0388(4) Uani 1 1 d . . .
H11 H 0.2722 0.2568 0.4152 0.047 Uiso 1 1 calc R . .
C12 C 0.7015(2) 0.09338(9) 0.46594(17) 0.0349(3) Uani 1 1 d . . .
H12 H 0.6658 0.1187 0.5214 0.042 Uiso 1 1 calc R . .
C13 C 0.8044(2) 0.05032(10) 0.51491(19) 0.0407(4) Uani 1 1 d . . .
H13 H 0.8506 0.0413 0.6079 0.049 Uiso 1 1 calc R . .
C14 C 0.82650(19) 0.02299(8) 0.40167(19) 0.0352(3) Uani 1 1 d . . .
H14 H 0.8904 -0.0082 0.4023 0.042 Uiso 1 1 calc R . .
C15 C 0.73637(16) 0.05050(7) 0.28717(16) 0.0254(3) Uani 1 1 d . . .
C16 C 0.70497(16) 0.04045(6) 0.14609(16) 0.0252(3) Uani 1 1 d . . .
H16 H 0.7543 0.0117 0.1109 0.030 Uiso 1 1 calc R . .
C17 C 0.54844(17) 0.07263(7) -0.07624(15) 0.0258(3) Uani 1 1 d . . .
C18 C 0.43485(19) 0.11277(7) -0.12545(17) 0.0306(3) Uani 1 1 d . . .
C19 C 0.3695(2) 0.11613(9) -0.26673(19) 0.0426(4) Uani 1 1 d . . .
H19 H 0.2922 0.1427 -0.3029 0.051 Uiso 1 1 calc R . .
C20 C 0.4175(3) 0.08095(11) -0.35340(19) 0.0491(6) Uani 1 1 d . . .
H20 H 0.3730 0.0838 -0.4490 0.059 Uiso 1 1 calc R . .
C21 C 0.5288(3) 0.04166(10) -0.3038(2) 0.0453(5) Uani 1 1 d . . .
H21 H 0.5598 0.0177 -0.3651 0.054 Uiso 1 1 calc R . .
C22 C 0.5954(2) 0.03712(8) -0.16463(18) 0.0338(3) Uani 1 1 d . . .
H22 H 0.6720 0.0102 -0.1299 0.041 Uiso 1 1 calc R . .
O3 O 0.8919(3) 0.94613(14) 0.0193(3) 0.0486(7) Uani 0.50 1 d PD A 1
H3A H 0.8281 0.9332 -0.0495 0.073 Uiso 0.50 1 calc PR A 1
C23 C 0.9803(18) 0.9026(4) 0.089(2) 0.075(4) Uani 0.50 1 d PD A 1
H23A H 1.0581 0.9193 0.1643 0.112 Uiso 0.50 1 d PR A 1
H23B H 1.0271 0.8821 0.0285 0.112 Uiso 0.50 1 d PR A 1
H23C H 0.9195 0.8767 0.1253 0.112 Uiso 0.50 1 d PR A 1
O4 O 0.9893(5) 0.9727(2) 0.1253(5) 0.0736(11) Uani 0.50 1 d PD B 2
H4 H 1.0297 0.9930 0.0785 0.110 Uiso 0.50 1 calc PR B 2
C24 C 0.9976(19) 0.9168(3) 0.090(3) 0.077(4) Uani 0.50 1 d PD B 2
H24A H 1.1011 0.9074 0.0934 0.116 Uiso 0.50 1 d PR B 2
H24B H 0.9334 0.9117 -0.0039 0.116 Uiso 0.50 1 d PR B 2
H24C H 0.9632 0.8921 0.1513 0.116 Uiso 0.50 1 d PR B 2

loop_
_atom_site_aniso_label
_atom_site_aniso_U_11
_atom_site_aniso_U_22
_atom_site_aniso_U_33
_atom_site_aniso_U_23
_atom_site_aniso_U_13
_atom_site_aniso_U_12
Sn1 0.02461(6) 0.01717(6) 0.02929(6) -0.00102(3) 0.00927(4) 0.00220(3)
O1 0.0284(5) 0.0213(5) 0.0528(7) -0.0066(5) 0.0161(5) -0.0043(4)
O2 0.0390(7) 0.0268(5) 0.0351(6) 0.0048(5) 0.0024(5) 0.0089(5)
N1 0.0298(6) 0.0245(6) 0.0373(7) -0.0002(5) 0.0170(5) -0.0013(5)
N2 0.0263(6) 0.0192(5) 0.0355(6) -0.0019(5) 0.0140(5) -0.0013(4)
N3 0.0269(6) 0.0267(6) 0.0254(5) -0.0001(4) 0.0098(4) -0.0005(5)
N4 0.0261(5) 0.0206(5) 0.0232(5) -0.0002(4) 0.0073(4) 0.0012(4)
C1 0.0377(9) 0.0392(9) 0.0473(10) 0.0017(7) 0.0248(8) -0.0027(7)
C2 0.0414(10) 0.0441(11) 0.0584(12) 0.0022(9) 0.0270(9) -0.0132(8)
C3 0.0430(9) 0.0309(8) 0.0500(10) -0.0024(7) 0.0203(8) -0.0138(7)
C4 0.0324(7) 0.0232(6) 0.0359(7) -0.0017(6) 0.0148(6) -0.0047(5)
C5 0.0332(7) 0.0202(6) 0.0407(8) -0.0053(6) 0.0179(6) -0.0040(5)
C6 0.0248(6) 0.0241(6) 0.0350(7) -0.0004(5) 0.0133(5) -0.0017(5)
C7 0.0225(6) 0.0240(7) 0.0350(7) 0.0019(5) 0.0069(5) -0.0013(5)
C8 0.0279(7) 0.0349(9) 0.0472(10) 0.0034(7) 0.0122(7) -0.0075(6)
C9 0.0326(9) 0.0526(12) 0.0547(12) 0.0009(9) 0.0237(8) -0.0078(8)
C10 0.0406(10) 0.0537(12) 0.0589(12) -0.0085(10) 0.0330(9) -0.0044(9)
C11 0.0374(9) 0.0355(9) 0.0516(10) -0.0101(8) 0.0258(8) -0.0046(7)
C12 0.0349(8) 0.0460(10) 0.0253(7) -0.0013(6) 0.0108(6) -0.0056(7)
C13 0.0353(9) 0.0539(11) 0.0292(8) 0.0094(7) 0.0033(6) -0.0048(8)
C14 0.0254(7) 0.0373(9) 0.0375(8) 0.0081(7) 0.0002(6) 0.0012(6)
C15 0.0210(6) 0.0255(6) 0.0290(6) 0.0022(5) 0.0058(5) 0.0004(5)
C16 0.0240(6) 0.0214(6) 0.0311(7) -0.0020(5) 0.0093(5) 0.0018(5)
C17 0.0297(7) 0.0248(6) 0.0239(6) -0.0016(5) 0.0091(5) -0.0066(5)
C18 0.0350(8) 0.0254(7) 0.0285(7) 0.0059(5) 0.0046(6) -0.0067(6)
C19 0.0476(10) 0.0419(10) 0.0303(8) 0.0108(7) -0.0020(7) -0.0123(8)
C20 0.0598(13) 0.0613(13) 0.0229(7) 0.0021(8) 0.0063(7) -0.0281(11)
C21 0.0549(11) 0.0567(13) 0.0295(8) -0.0132(8) 0.0207(8) -0.0243(10)
C22 0.0374(8) 0.0360(8) 0.0322(7) -0.0080(6) 0.0166(6) -0.0103(7)
O3 0.0388(15) 0.0459(17) 0.0558(18) -0.0201(14) 0.0047(13) 0.0026(12)
C23 0.053(5) 0.075(6) 0.075(6) -0.016(6) -0.016(4) 0.011(6)
O4 0.075(3) 0.063(3) 0.097(3) -0.004(2) 0.047(2) 0.014(2)
C24 0.054(5) 0.062(5) 0.102(8) -0.023(6) 0.000(5) -0.005(4)

loop_
_atom_type_symbol
_atom_type_description
_atom_type_scat_dispersion_real
_atom_type_scat_dispersion_imag
_atom_type_scat_source
C C 0.0033 0.0016 'International Tables Vol C Tables 4.2.6.8 and 6.1.1.4'
H H 0.0000 0.0000 'International Tables Vol C Tables 4.2.6.8 and 6.1.1.4'
N N 0.0061 0.0033 'International Tables Vol C Tables 4.2.6.8 and 6.1.1.4'
O O 0.0106 0.0060 'International Tables Vol C Tables 4.2.6.8 and 6.1.1.4'
Sn Sn -0.6537 1.4246 'International Tables Vol C Tables 4.2.6.8 and 6.1.1.4'

loop_
_geom_angle_atom_site_label_1
_geom_angle_atom_site_label_2
_geom_angle_atom_site_label_3
_geom_angle
O2 Sn1 O1 90.47(6)
O2 Sn1 N3 153.97(5)
O1 Sn1 N3 93.45(5)
O2 Sn1 N2 105.13(5)
O1 Sn1 N2 77.81(5)
N3 Sn1 N2 100.85(5)
O2 Sn1 N4 77.91(5)
O1 Sn1 N4 105.60(5)
N3 Sn1 N4 76.25(5)
N2 Sn1 N4 175.54(5)
O2 Sn1 N1 93.15(6)
O1 Sn1 N1 153.71(5)
N3 Sn1 N1 94.59(5)
N2 Sn1 N1 76.11(5)
N4 Sn1 N1 100.61(5)
C7 O1 Sn1 114.76(9)
C18 O2 Sn1 114.77(10)
C1 N1 C4 106.70(15)
C1 N1 Sn1 140.32(13)
C4 N1 Sn1 112.97(10)
C5 N2 C6 129.11(14)
C5 N2 Sn1 116.54(11)
C6 N2 Sn1 114.28(10)
C12 N3 C15 106.90(14)
C12 N3 Sn1 139.62(12)
C15 N3 Sn1 113.32(10)
C16 N4 C17 129.52(13)
C16 N4 Sn1 116.52(10)
C17 N4 Sn1 113.95(10)
N1 C1 C2 110.32(17)
N1 C1 H1 124.8
C2 C1 H1 124.8
C3 C2 C1 106.95(16)
C3 C2 H2 126.5
C1 C2 H2 126.5
C2 C3 C4 106.42(17)
C2 C3 H3 126.8
C4 C3 H3 126.8
N1 C4 C3 109.61(15)
N1 C4 C5 117.58(14)
C3 C4 C5 132.81(16)
N2 C5 C4 116.69(14)
N2 C5 H5 121.7
C4 C5 H5 121.7
C11 C6 N2 125.83(15)
C11 C6 C7 121.41(15)
N2 C6 C7 112.75(14)
O1 C7 C8 121.64(15)
O1 C7 C6 120.28(14)
C8 C7 C6 118.09(16)
C9 C8 C7 120.30(17)
C9 C8 H8 119.9
C7 C8 H8 119.9
C8 C9 C10 120.85(17)
C8 C9 H9 119.6
C10 C9 H9 119.6
C11 C10 C9 120.25(19)
C11 C10 H10 119.9
C9 C10 H10 119.9
C10 C11 C6 119.11(18)
C10 C11 H11 120.4
C6 C11 H11 120.4
N3 C12 C13 110.22(16)
N3 C12 H12 124.9
C13 C12 H12 124.9
C14 C13 C12 106.98(15)
C14 C13 H13 126.5
C12 C13 H13 126.5
C13 C14 C15 106.47(16)
C13 C14 H14 126.8
C15 C14 H14 126.8
N3 C15 C14 109.44(15)
N3 C15 C16 117.53(13)
C14 C15 C16 132.92(16)
N4 C16 C15 116.36(13)
N4 C16 H16 121.8
C15 C16 H16 121.8
C22 C17 N4 125.75(15)
C22 C17 C18 121.37(15)
N4 C17 C18 112.88(14)
O2 C18 C19 121.53(17)
O2 C18 C17 120.42(14)
C19 C18 C17 118.04(18)
C20 C19 C18 120.1(2)
C20 C19 H19 119.9
C18 C19 H19 119.9
C19 C20 C21 121.29(17)
C19 C20 H20 119.4
C21 C20 H20 119.4
C20 C21 C22 120.06(19)
C20 C21 H21 120.0
C22 C21 H21 120.0
C21 C22 C17 119.14(19)
C21 C22 H22 120.4
C17 C22 H22 120.4
C23 O3 H24B 43.2
H3A O3 H24B 73.9
O3 C23 H23A 107.7
O3 C23 H23B 110.7
H23A C23 H23B 109.5
O3 C23 H23C 110.0
H23A C23 H23C 109.5
H23B C23 H23C 109.5
O3 C23 H24A 113.0
H23A C23 H24A 54.2
H23B C23 H24A 56.9
H23C C23 H24A 136.8
O3 C23 H24B 43.9
H23A C23 H24B 136.3
H23B C23 H24B 69.2
H23C C23 H24B 111.8
H24A C23 H24B 101.0
O3 C23 H24C 116.8
H23A C23 H24C 75.5
H23B C23 H24C 127.9
H23C C23 H24C 34.4
H24A C23 H24C 117.0
H24B C23 H24C 141.7
C24 O4 H23A 33.6
C24 O4 H4 109.5
O4 C24 H23A 76.1
O4 C24 H23B 153.9
H23A C24 H23B 111.3
O4 C24 H23C 123.1
H23A C24 H23C 94.7
H23B C24 H23C 82.0
O4 C24 H24A 109.7
H23A C24 H24A 64.2
H23B C24 H24A 57.1
H23C C24 H24A 115.9
O4 C24 H24B 108.1
H23A C24 H24B 173.6
H23B C24 H24B 62.8
H23C C24 H24B 87.0
H24A C24 H24B 109.5
O4 C24 H24C 110.5
H23A C24 H24C 72.7
H23B C24 H24C 95.4
H23C C24 H24C 22.7
H24A C24 H24C 109.5
H24B C24 H24C 109.5

loop_
_geom_bond_atom_site_label_1
_geom_bond_atom_site_label_2
_geom_bond_distance
Sn1 O2 2.0577(13)
Sn1 O1 2.0637(12)
Sn1 N3 2.1235(13)
Sn1 N2 2.1350(13)
Sn1 N4 2.1356(12)
Sn1 N1 2.1421(14)
O1 C7 1.346(2)
O2 C18 1.345(2)
N1 C1 1.349(2)
N1 C4 1.377(2)
N2 C5 1.3027(19)
N2 C6 1.4002(19)
N3 C12 1.349(2)
N3 C15 1.384(2)
N4 C16 1.3072(19)
N4 C17 1.4011(19)
C1 C2 1.394(3)
C1 H1 0.9500
C2 C3 1.386(3)
C2 H2 0.9500
C3 C4 1.397(2)
C3 H3 0.9500
C4 C5 1.413(2)
C5 H5 0.9500
C6 C11 1.389(2)
C6 C7 1.414(2)
C7 C8 1.396(2)
C8 C9 1.384(3)
C8 H8 0.9500
C9 C10 1.388(3)
C9 H9 0.9500
C10 C11 1.386(3)
C10 H10 0.9500
C11 H11 0.9500
C12 C13 1.395(3)
C12 H12 0.9500
C13 C14 1.393(3)
C13 H13 0.9500
C14 C15 1.395(2)
C14 H14 0.9500
C15 C16 1.409(2)
C16 H16 0.9500
C17 C22 1.395(2)
C17 C18 1.408(2)
C18 C19 1.402(2)
C19 C20 1.381(4)
C19 H19 0.9500
C20 C21 1.382(4)
C20 H20 0.9500
C21 C22 1.386(3)
C21 H21 0.9500
C22 H22 0.9500
O3 C23 1.386(8)
O3 H3A 0.8400
O3 H24B 0.9620
C23 H23A 0.9800
C23 H23B 0.9800
C23 H23C 0.9800
C23 H24A 1.1191
C23 H24B 0.9495
C23 H24C 0.7433
O4 C24 1.386(8)
O4 H4 0.8400
C24 H23A 0.8136
C24 H23B 1.1140
C24 H24A 0.9800
C24 H24B 0.9800
C24 H24C 0.9800

loop_
_geom_torsion_atom_site_label_1
_geom_torsion_atom_site_label_2
_geom_torsion_atom_site_label_3
_geom_torsion_atom_site_label_4
_geom_torsion
O2 Sn1 O1 C7 -108.23(12)
N3 Sn1 O1 C7 97.52(12)
N2 Sn1 O1 C7 -2.84(11)
N4 Sn1 O1 C7 174.20(11)
N1 Sn1 O1 C7 -10.1(2)
O1 Sn1 O2 C18 -107.56(12)
N3 Sn1 O2 C18 -8.7(2)
N2 Sn1 O2 C18 174.95(11)
N4 Sn1 O2 C18 -1.70(12)
N1 Sn1 O2 C18 98.49(12)
O2 Sn1 N1 C1 -73.9(2)
O1 Sn1 N1 C1 -171.43(18)
N3 Sn1 N1 C1 81.2(2)
N2 Sn1 N1 C1 -178.8(2)
N4 Sn1 N1 C1 4.3(2)
O2 Sn1 N1 C4 106.50(12)
O1 Sn1 N1 C4 9.0(2)
N3 Sn1 N1 C4 -98.37(12)
N2 Sn1 N1 C4 1.69(12)
N4 Sn1 N1 C4 -175.22(12)
O2 Sn1 N2 C5 -92.49(13)
O1 Sn1 N2 C5 -179.64(14)
N3 Sn1 N2 C5 89.14(13)
N4 Sn1 N2 C5 40.1(7)
N1 Sn1 N2 C5 -2.95(13)
O2 Sn1 N2 C6 90.26(12)
O1 Sn1 N2 C6 3.11(11)
N3 Sn1 N2 C6 -88.11(12)
N4 Sn1 N2 C6 -137.1(6)
N1 Sn1 N2 C6 179.80(12)
O2 Sn1 N3 C12 -167.30(17)
O1 Sn1 N3 C12 -69.11(18)
N2 Sn1 N3 C12 9.13(19)
N4 Sn1 N3 C12 -174.34(19)
N1 Sn1 N3 C12 85.84(18)
O2 Sn1 N3 C15 7.30(19)
O1 Sn1 N3 C15 105.49(11)
N2 Sn1 N3 C15 -176.27(10)
N4 Sn1 N3 C15 0.26(10)
N1 Sn1 N3 C15 -99.56(11)
O2 Sn1 N4 C16 -177.56(12)
O1 Sn1 N4 C16 -90.49(12)
N3 Sn1 N4 C16 -0.71(11)
N2 Sn1 N4 C16 49.0(7)
N1 Sn1 N4 C16 91.46(12)
O2 Sn1 N4 C17 2.46(10)
O1 Sn1 N4 C17 89.53(11)
N3 Sn1 N4 C17 179.30(11)
N2 Sn1 N4 C17 -130.9(6)
N1 Sn1 N4 C17 -88.52(11)
C4 N1 C1 C2 -0.2(2)
Sn1 N1 C1 C2 -179.75(16)
N1 C1 C2 C3 0.0(3)
C1 C2 C3 C4 0.1(3)
C1 N1 C4 C3 0.3(2)
Sn1 N1 C4 C3 179.97(13)
C1 N1 C4 C5 179.87(17)
Sn1 N1 C4 C5 -0.4(2)
C2 C3 C4 N1 -0.2(2)
C2 C3 C4 C5 -179.8(2)
C6 N2 C5 C4 -179.55(16)
Sn1 N2 C5 C4 3.7(2)
N1 C4 C5 N2 -2.2(2)
C3 C4 C5 N2 177.3(2)
C5 N2 C6 C11 1.1(3)
Sn1 N2 C6 C11 177.94(16)
C5 N2 C6 C7 -179.68(17)
Sn1 N2 C6 C7 -2.85(17)
Sn1 O1 C7 C8 -178.08(13)
Sn1 O1 C7 C6 2.3(2)
C11 C6 C7 O1 179.68(17)
N2 C6 C7 O1 0.4(2)
C11 C6 C7 C8 0.0(3)
N2 C6 C7 C8 -179.20(15)
O1 C7 C8 C9 -179.31(19)
C6 C7 C8 C9 0.3(3)
C7 C8 C9 C10 -0.4(3)
C8 C9 C10 C11 0.2(4)
C9 C10 C11 C6 0.2(4)
N2 C6 C11 C10 178.86(19)
C7 C6 C11 C10 -0.3(3)
C15 N3 C12 C13 0.2(2)
Sn1 N3 C12 C13 175.05(14)
N3 C12 C13 C14 -0.2(2)
C12 C13 C14 C15 0.1(2)
C12 N3 C15 C14 -0.13(18)
Sn1 N3 C15 C14 -176.48(11)
C12 N3 C15 C16 176.52(14)
Sn1 N3 C15 C16 0.17(17)
C13 C14 C15 N3 -0.01(19)
C13 C14 C15 C16 -175.95(17)
C17 N4 C16 C15 -178.99(14)
Sn1 N4 C16 C15 1.03(18)
N3 C15 C16 N4 -0.8(2)
C14 C15 C16 N4 174.88(17)
C16 N4 C17 C22 -2.3(3)
Sn1 N4 C17 C22 177.66(13)
C16 N4 C17 C18 177.25(15)
Sn1 N4 C17 C18 -2.78(16)
Sn1 O2 C18 C19 -178.25(13)
Sn1 O2 C18 C17 0.7(2)
C22 C17 C18 O2 -178.99(15)
N4 C17 C18 O2 1.4(2)
C22 C17 C18 C19 0.0(2)
N4 C17 C18 C19 -179.56(15)
O2 C18 C19 C20 178.63(17)
C17 C18 C19 C20 -0.4(3)
C18 C19 C20 C21 0.5(3)
C19 C20 C21 C22 -0.3(3)
C20 C21 C22 C17 0.0(3)
N4 C17 C22 C21 179.71(15)
C18 C17 C22 C21 0.2(2)
